data_4073932
loop_
_publ_author_name
'Ito, Jun-ichi'
'Kitase, Megumi'
'Nishiyama, Hisao'

_publ_section_title
;
 Cross-Coupling of Alkynes Catalyzed by Phebox&#x2212;Rhodium Acetate
 Complexes
;
_journal_issue 25
_journal_name_full Organometallics
_journal_page_first 6412
_journal_paper_doi 10.1021/om700742t
_journal_volume 26
_journal_year 2007
_chemical_formula_sum 'C37 H44 N2 O8 Rh'
_chemical_formula_weight 747.65
_chemical_name_systematic
; 
 ? 
;
_space_group_IT_number 2
_symmetry_cell_setting triclinic
_symmetry_space_group_name_Hall '-P 1'
_symmetry_space_group_name_H-M 'P -1'
_atom_sites_solution_hydrogens geom
_atom_sites_solution_primary direct
_atom_sites_solution_secondary difmap
_audit_creation_method SHELXL-97
_cell_angle_alpha 89.08(2)
_cell_angle_beta 84.11(3)
_cell_angle_gamma 86.76(2)
_cell_formula_units_Z 2
_cell_length_a 9.437(10)
_cell_length_b 9.469(11)
_cell_length_c 19.68(2)
_cell_measurement_reflns_used 2713
_cell_measurement_temperature 173(2)
_cell_measurement_theta_max 27.74
_cell_measurement_theta_min 2.31
_cell_volume 1746(3)
_computing_cell_refinement 'Bruker SMART'
_computing_data_collection 'Bruker SMART'
_computing_data_reduction 'Bruker SAINT'
_computing_molecular_graphics 'Bruker SHELXTL'
_computing_publication_material 'Bruker SHELXTL'
_computing_structure_refinement 'SHELXL-97 (Sheldrick, 1997)'
_computing_structure_solution 'SHELXS-97 (Sheldrick, 1990)'
_diffrn_ambient_temperature 173(2)
_diffrn_measured_fraction_theta_full 0.904
_diffrn_measured_fraction_theta_max 0.904
_diffrn_measurement_device_type 'CCD area detector'
_diffrn_measurement_method 'phi and omega scans'
_diffrn_radiation_monochromator graphite
_diffrn_radiation_source 'fine-focus sealed tube'
_diffrn_radiation_type MoK\a
_diffrn_radiation_wavelength 0.71073
_diffrn_reflns_av_R_equivalents 0.0622
_diffrn_reflns_av_sigmaI/netI 0.1234
_diffrn_reflns_limit_h_max 9
_diffrn_reflns_limit_h_min -12
_diffrn_reflns_limit_k_max 11
_diffrn_reflns_limit_k_min -12
_diffrn_reflns_limit_l_max 12
_diffrn_reflns_limit_l_min -26
_diffrn_reflns_number 9498
_diffrn_reflns_theta_full 28.04
_diffrn_reflns_theta_max 28.04
_diffrn_reflns_theta_min 2.08
_exptl_absorpt_coefficient_mu 0.543
_exptl_absorpt_correction_T_max 0.973
_exptl_absorpt_correction_T_min 0.846
_exptl_absorpt_correction_type empirical
_exptl_crystal_colour yellow
_exptl_crystal_density_diffrn 1.422
_exptl_crystal_density_meas 0
_exptl_crystal_density_method 'not measured'
_exptl_crystal_description prism
_exptl_crystal_F_000 778
_exptl_crystal_size_max 0.30
_exptl_crystal_size_mid 0.30
_exptl_crystal_size_min 0.05
_refine_diff_density_max 1.828
_refine_diff_density_min -2.109
_refine_diff_density_rms 0.183
_refine_ls_extinction_method none
_refine_ls_goodness_of_fit_ref 1.110
_refine_ls_hydrogen_treatment mixed
_refine_ls_matrix_type full
_refine_ls_number_parameters 443
_refine_ls_number_reflns 7659
_refine_ls_number_restraints 0
_refine_ls_restrained_S_all 1.110
_refine_ls_R_factor_all 0.1103
_refine_ls_R_factor_gt 0.0850
_refine_ls_shift/su_max 0.003
_refine_ls_shift/su_mean 0.000
_refine_ls_structure_factor_coef Fsqd
_refine_ls_weighting_details 'calc w=1/[\s^2^(Fo^2^)+(0.1020P)^2^+0.6973P] where P=(Fo^2^+2Fc^2^)/3'
_refine_ls_weighting_scheme calc
_refine_ls_wR_factor_gt 0.1923
_refine_ls_wR_factor_ref 0.2045
_reflns_number_gt 6220
_reflns_number_total 7659
_reflns_threshold_expression >2sigma(I)
_cod_data_source_file om700742t-file002.cif
_cod_data_source_block 6b
_cod_depositor_comments
;
The following automatic conversions were performed:

'_symmetry_cell_setting' value 'Triclinic' changed to 'triclinic'
according to /home/saulius/struct/CIF-dictionaries/cif_core.dic
dictionary named 'cif_core.dic' version 2.4.1 from
2010-06-29.

'_exptl_absorpt_correction_type' value 'Empirical'
changed to 'empirical' according to
/home/saulius/struct/CIF-dictionaries/cif_core.dic dictionary named
'cif_core.dic' version 2.4.1 from 2010-06-29.

Automatic conversion script
Id: cif_fix_values 1715 2011-07-08 13:25:40Z adriana 
;
_cod_original_sg_symbol_H-M P-1
_cod_database_code 4073932

loop_
_symmetry_equiv_pos_as_xyz
'x, y, z'
'-x, -y, -z'

loop_
_atom_site_label
_atom_site_type_symbol
_atom_site_fract_x
_atom_site_fract_y
_atom_site_fract_z
_atom_site_U_iso_or_equiv
_atom_site_adp_type
_atom_site_occupancy
_atom_site_symmetry_multiplicity
_atom_site_calc_flag
_atom_site_refinement_flags
Rh1 Rh 0.84306(5) 0.60715(4) 0.69302(2) 0.01370(16) Uani 1 1 d .
N1 N 0.9923(6) 0.7540(5) 0.6787(2) 0.0187(10) Uani 1 1 d .
N2 N 0.7050(6) 0.4645(5) 0.6693(2) 0.0209(11) Uani 1 1 d .
O1 O 1.1221(6) 0.8841(5) 0.6028(2) 0.0345(12) Uani 1 1 d .
O2 O 0.6067(5) 0.3614(4) 0.5852(2) 0.0264(10) Uani 1 1 d .
O3 O 0.7185(6) 0.9463(5) 0.6248(2) 0.0356(13) Uani 1 1 d .
O4 O 0.5547(6) 0.7878(5) 0.6150(2) 0.0337(12) Uani 1 1 d .
O5 O 0.4671(5) 0.9832(5) 0.7270(2) 0.0308(11) Uani 1 1 d .
O6 O 0.4606(6) 0.9391(5) 0.8379(2) 0.0363(13) Uani 1 1 d .
O7 O 0.9050(5) 0.5132(4) 0.7942(2) 0.0258(10) Uani 1 1 d .
O8 O 1.0059(5) 0.4380(4) 0.69736(19) 0.0218(10) Uani 1 1 d .
C1 C 0.8533(7) 0.6314(6) 0.5966(3) 0.0211(13) Uani 1 1 d .
C2 C 0.9523(7) 0.7228(6) 0.5649(3) 0.0224(14) Uani 1 1 d .
C3 C 0.9707(8) 0.7333(7) 0.4940(3) 0.0278(16) Uani 1 1 d .
C4 C 0.8906(8) 0.6501(7) 0.4585(3) 0.0303(17) Uani 1 1 d .
H4 H 0.9019 0.6569 0.4101 0.036 Uiso 1 1 calc R
C5 C 0.7926(8) 0.5553(7) 0.4887(3) 0.0268(15) Uani 1 1 d .
C6 C 0.7764(7) 0.5483(6) 0.5594(3) 0.0211(13) Uani 1 1 d .
C7 C 1.0791(8) 0.8261(7) 0.4563(3) 0.0346(18) Uani 1 1 d .
H7A H 1.1742 0.7988 0.4695 0.052 Uiso 1 1 calc R
H7B H 1.0546 0.9253 0.4680 0.052 Uiso 1 1 calc R
H7C H 1.0785 0.8141 0.4069 0.052 Uiso 1 1 calc R
C8 C 0.7114(9) 0.4675(8) 0.4446(3) 0.040(2) Uani 1 1 d .
H8A H 0.7199 0.3681 0.4591 0.061 Uiso 1 1 calc R
H8B H 0.7507 0.4766 0.3968 0.061 Uiso 1 1 calc R
H8C H 0.6106 0.5006 0.4493 0.061 Uiso 1 1 calc R
C9 C 1.0248(7) 0.7898(6) 0.6153(3) 0.0214(13) Uani 1 1 d .
C10 C 1.1603(12) 0.9277(13) 0.6671(5) 0.068(3) Uani 1 1 d .
H10A H 1.1333 1.0292 0.6748 0.082 Uiso 1 1 calc R
H10B H 1.2642 0.9117 0.6698 0.082 Uiso 1 1 calc R
C11 C 1.0807(7) 0.8404(6) 0.7163(4) 0.0298(16) Uani 1 1 d .
C12 C 1.1739(11) 0.7385(8) 0.7578(5) 0.056(3) Uani 1 1 d .
H12A H 1.2435 0.6846 0.7265 0.084 Uiso 1 1 calc R
H12B H 1.1129 0.6731 0.7846 0.084 Uiso 1 1 calc R
H12C H 1.2243 0.7932 0.7887 0.084 Uiso 1 1 calc R
C13 C 0.9766(11) 0.9265(10) 0.7683(6) 0.069(3) Uani 1 1 d .
H13A H 1.0311 0.9854 0.7956 0.103 Uiso 1 1 calc R
H13B H 0.9221 0.8614 0.7986 0.103 Uiso 1 1 calc R
H13C H 0.9109 0.9870 0.7437 0.103 Uiso 1 1 calc R
C14 C 0.6931(7) 0.4568(6) 0.6052(3) 0.0210(13) Uani 1 1 d .
C15 C 0.5627(9) 0.2795(7) 0.6461(4) 0.0339(17) Uani 1 1 d .
H15A H 0.6127 0.1846 0.6447 0.041 Uiso 1 1 calc R
H15B H 0.4585 0.2682 0.6505 0.041 Uiso 1 1 calc R
C16 C 0.6040(7) 0.3642(5) 0.7040(3) 0.0172(12) Uani 1 1 d .
C17 C 0.6817(9) 0.2703(8) 0.7548(4) 0.0388(19) Uani 1 1 d .
H17A H 0.7649 0.2202 0.7304 0.058 Uiso 1 1 calc R
H17B H 0.6166 0.2015 0.7760 0.058 Uiso 1 1 calc R
H17C H 0.7129 0.3295 0.7902 0.058 Uiso 1 1 calc R
C18 C 0.4786(9) 0.4492(7) 0.7402(4) 0.0381(19) Uani 1 1 d .
H18A H 0.5120 0.5073 0.7755 0.057 Uiso 1 1 calc R
H18B H 0.4089 0.3848 0.7615 0.057 Uiso 1 1 calc R
H18C H 0.4336 0.5107 0.7071 0.057 Uiso 1 1 calc R
C19 C 0.6543(8) 0.8445(6) 0.6468(3) 0.0266(16) Uani 1 1 d .
C20 C 0.6889(7) 0.7596(5) 0.7071(3) 0.0170(12) Uani 1 1 d .
C21 C 0.6214(7) 0.7968(6) 0.7680(3) 0.0211(13) Uani 1 1 d .
C22 C 0.5098(7) 0.9153(6) 0.7739(3) 0.0211(13) Uani 1 1 d .
C23 C 0.5290(11) 0.8608(10) 0.5523(4) 0.054(3) Uani 1 1 d .
H23A H 0.4907 0.9574 0.5625 0.081 Uiso 1 1 calc R
H23B H 0.4601 0.8106 0.5291 0.081 Uiso 1 1 calc R
H23C H 0.6187 0.8643 0.5226 0.081 Uiso 1 1 calc R
C24 C 0.3537(10) 1.0529(8) 0.8490(4) 0.045(2) Uani 1 1 d .
H24A H 0.3950 1.1424 0.8343 0.068 Uiso 1 1 calc R
H24B H 0.3194 1.0574 0.8976 0.068 Uiso 1 1 calc R
H24C H 0.2738 1.0364 0.8225 0.068 Uiso 1 1 calc R
C25 C 0.6512(8) 0.7262(7) 0.8306(3) 0.0292(16) Uani 1 1 d .
C26 C 0.6702(9) 0.6753(8) 0.8843(3) 0.0355(18) Uani 1 1 d .
C27 C 0.6873(10) 0.6134(8) 0.9500(3) 0.040(2) Uani 1 1 d .
C28 C 0.5877(10) 0.6529(9) 1.0050(4) 0.046(2) Uani 1 1 d .
H28 H 0.5123 0.7212 0.9989 0.055 Uiso 1 1 calc R
C29 C 0.6007(12) 0.5916(10) 1.0678(4) 0.056(3) Uani 1 1 d .
H29 H 0.5338 0.6188 1.1053 0.067 Uiso 1 1 calc R
C30 C 0.7074(12) 0.4921(10) 1.0777(4) 0.060(3) Uani 1 1 d .
H30 H 0.7119 0.4487 1.1213 0.072 Uiso 1 1 calc R
C31 C 0.8093(12) 0.4545(11) 1.0240(4) 0.062(3) Uani 1 1 d .
H31 H 0.8863 0.3886 1.0310 0.075 Uiso 1 1 calc R
C32 C 0.7969(11) 0.5137(10) 0.9611(4) 0.053(2) Uani 1 1 d .
H32 H 0.8647 0.4863 0.9240 0.063 Uiso 1 1 calc R
C33 C 0.9923(7) 0.4306(6) 0.7612(3) 0.0218(13) Uani 1 1 d .
C34 C 1.0818(9) 0.3199(8) 0.7965(4) 0.0398(19) Uani 1 1 d .
H34A H 1.1370 0.3661 0.8285 0.060 Uiso 1 1 calc R
H34B H 1.1470 0.2684 0.7623 0.060 Uiso 1 1 calc R
H34C H 1.0192 0.2535 0.8216 0.060 Uiso 1 1 calc R
C35 C 0.2662(17) 0.9045(19) 0.0765(8) 0.122(7) Uani 1 1 d .
H35A H 0.2571 0.9619 0.1179 0.183 Uiso 1 1 calc R
H35B H 0.3660 0.8985 0.0568 0.183 Uiso 1 1 calc R
H35C H 0.2354 0.8092 0.0882 0.183 Uiso 1 1 calc R
C36 C 0.187(3) 0.963(4) 0.0323(9) 0.217(14) Uani 1 1 d .
H36A H 0.2312 0.9228 -0.0115 0.260 Uiso 1 1 calc R
H36B H 0.2134 1.0624 0.0313 0.260 Uiso 1 1 calc R
C37 C 0.052(2) 0.974(4) 0.0229(11) 0.210(13) Uani 1 1 d .
H37A H 0.0117 1.0211 0.0659 0.252 Uiso 1 1 calc R
H37B H 0.0261 0.8748 0.0293 0.252 Uiso 1 1 calc R

loop_
_atom_site_aniso_label
_atom_site_aniso_U_11
_atom_site_aniso_U_22
_atom_site_aniso_U_33
_atom_site_aniso_U_23
_atom_site_aniso_U_13
_atom_site_aniso_U_12
Rh1 0.0109(3) 0.0142(2) 0.0164(2) 0.00269(13) -0.00380(15) -0.00052(16)
N1 0.008(3) 0.024(2) 0.025(2) 0.0008(18) -0.002(2) -0.004(2)
N2 0.022(3) 0.019(2) 0.022(2) 0.0002(17) -0.005(2) 0.002(2)
O1 0.028(3) 0.035(3) 0.040(3) 0.012(2) 0.001(2) -0.008(2)
O2 0.024(3) 0.023(2) 0.034(2) -0.0050(17) -0.011(2) -0.002(2)
O3 0.037(3) 0.024(2) 0.041(3) 0.0173(18) 0.012(2) 0.006(2)
O4 0.040(4) 0.034(2) 0.028(2) -0.0021(18) -0.015(2) 0.008(2)
O5 0.026(3) 0.028(2) 0.038(2) 0.0007(18) -0.006(2) 0.008(2)
O6 0.033(3) 0.041(3) 0.032(2) -0.006(2) 0.000(2) 0.014(2)
O7 0.031(3) 0.026(2) 0.022(2) 0.0005(16) -0.0063(18) 0.001(2)
O8 0.021(3) 0.024(2) 0.0198(18) -0.0004(15) -0.0017(17) 0.0056(19)
C1 0.014(4) 0.027(3) 0.021(3) 0.002(2) -0.001(2) 0.011(3)
C2 0.017(4) 0.022(3) 0.025(3) 0.006(2) 0.006(2) 0.011(3)
C3 0.022(4) 0.034(3) 0.024(3) 0.008(2) 0.005(3) 0.014(3)
C4 0.037(5) 0.033(3) 0.018(3) 0.006(2) 0.000(3) 0.014(3)
C5 0.025(4) 0.033(3) 0.022(3) -0.002(2) -0.006(3) 0.015(3)
C6 0.020(4) 0.020(3) 0.023(3) 0.000(2) -0.004(2) 0.005(3)
C7 0.033(5) 0.035(4) 0.029(3) 0.013(3) 0.015(3) 0.014(3)
C8 0.045(5) 0.049(4) 0.028(3) -0.012(3) -0.018(3) 0.018(4)
C9 0.013(4) 0.017(3) 0.032(3) 0.007(2) 0.002(2) 0.003(2)
C10 0.057(7) 0.100(8) 0.056(5) 0.017(5) -0.030(5) -0.046(7)
C11 0.011(4) 0.011(3) 0.071(5) -0.012(3) -0.019(3) -0.001(2)
C12 0.049(6) 0.030(4) 0.099(7) 0.009(4) -0.049(5) -0.011(4)
C13 0.039(6) 0.066(6) 0.104(8) -0.058(6) -0.010(6) -0.007(5)
C14 0.017(4) 0.019(3) 0.027(3) -0.003(2) -0.003(2) 0.003(2)
C15 0.029(5) 0.023(3) 0.050(4) -0.002(3) -0.004(3) -0.007(3)
C16 0.016(4) 0.005(2) 0.029(3) 0.0012(19) 0.002(2) -0.001(2)
C17 0.033(5) 0.033(4) 0.055(4) 0.025(3) -0.019(4) -0.019(3)
C18 0.035(5) 0.033(4) 0.044(4) -0.006(3) 0.007(3) -0.002(3)
C19 0.028(4) 0.024(3) 0.024(3) 0.000(2) 0.002(3) 0.015(3)
C20 0.015(4) 0.012(2) 0.025(3) 0.0054(19) -0.004(2) -0.003(2)
C21 0.022(4) 0.020(3) 0.022(3) 0.002(2) -0.007(2) -0.004(3)
C22 0.015(4) 0.020(3) 0.029(3) 0.000(2) -0.004(2) -0.002(2)
C23 0.074(8) 0.057(5) 0.034(4) 0.010(3) -0.025(4) 0.006(5)
C24 0.042(6) 0.037(4) 0.053(4) -0.005(3) 0.007(4) 0.015(4)
C25 0.031(5) 0.031(3) 0.024(3) -0.001(2) -0.003(3) 0.012(3)
C26 0.039(5) 0.040(4) 0.027(3) -0.004(3) -0.007(3) 0.010(3)
C27 0.052(6) 0.041(4) 0.027(3) 0.001(3) -0.005(3) 0.001(4)
C28 0.054(6) 0.050(5) 0.031(4) -0.001(3) 0.007(4) -0.003(4)
C29 0.071(8) 0.064(6) 0.031(4) -0.001(4) -0.001(4) -0.002(5)
C30 0.084(8) 0.067(6) 0.029(4) 0.014(4) -0.010(4) -0.009(6)
C31 0.062(8) 0.079(7) 0.044(5) 0.015(4) -0.009(4) 0.012(6)
C32 0.051(6) 0.067(6) 0.038(4) 0.001(4) -0.006(4) 0.014(5)
C33 0.016(4) 0.016(3) 0.034(3) 0.002(2) -0.005(3) -0.003(2)
C34 0.040(5) 0.037(4) 0.043(4) 0.010(3) -0.015(3) 0.010(4)
C35 0.106(13) 0.168(15) 0.094(10) -0.043(10) -0.053(9) 0.066(11)
C36 0.13(2) 0.43(5) 0.076(12) 0.027(19) 0.013(12) 0.01(3)
C37 0.13(2) 0.38(4) 0.120(17) -0.02(2) -0.032(13) 0.09(2)

loop_
_atom_type_symbol
_atom_type_description
_atom_type_scat_dispersion_real
_atom_type_scat_dispersion_imag
_atom_type_scat_source
C C 0.0033 0.0016 'International Tables Vol C Tables 4.2.6.8 and 6.1.1.4'
H H 0.0000 0.0000 'International Tables Vol C Tables 4.2.6.8 and 6.1.1.4'
N N 0.0061 0.0033 'International Tables Vol C Tables 4.2.6.8 and 6.1.1.4'
O O 0.0106 0.0060 'International Tables Vol C Tables 4.2.6.8 and 6.1.1.4'
Rh Rh -1.1178 0.9187 'International Tables Vol C Tables 4.2.6.8 and 6.1.1.4'

loop_
_geom_angle_atom_site_label_1
_geom_angle_atom_site_label_2
_geom_angle_atom_site_label_3
_geom_angle
_geom_angle_site_symmetry_3
C1 Rh1 C20 91.5(2) .
C1 Rh1 N2 79.3(3) .
C20 Rh1 N2 92.3(2) .
C1 Rh1 N1 79.6(3) .
C20 Rh1 N1 90.5(2) .
N2 Rh1 N1 158.80(19) .
C1 Rh1 O8 98.67(19) .
C20 Rh1 O8 169.79(18) .
N2 Rh1 O8 89.4(2) .
N1 Rh1 O8 91.5(2) .
C1 Rh1 O7 156.5(2) .
C20 Rh1 O7 112.0(2) .
N2 Rh1 O7 99.93(19) .
N1 Rh1 O7 98.47(19) .
O8 Rh1 O7 57.84(15) .
C1 Rh1 C33 127.6(2) .
C20 Rh1 C33 140.8(2) .
N2 Rh1 C33 95.0(2) .
N1 Rh1 C33 96.1(2) .
O8 Rh1 C33 28.98(16) .
O7 Rh1 C33 28.87(17) .
C9 N1 C11 103.9(6) .
C9 N1 Rh1 114.4(4) .
C11 N1 Rh1 141.7(4) .
C14 N2 C16 106.4(5) .
C14 N2 Rh1 113.9(4) .
C16 N2 Rh1 139.6(4) .
C9 O1 C10 107.1(6) .
C14 O2 C15 105.7(5) .
C19 O4 C23 112.7(6) .
C22 O6 C24 115.9(6) .
C33 O7 Rh1 88.6(4) .
C33 O8 Rh1 94.1(3) .
C6 C1 C2 121.6(5) .
C6 C1 Rh1 119.4(5) .
C2 C1 Rh1 118.5(5) .
C3 C2 C1 119.7(6) .
C3 C2 C9 130.1(6) .
C1 C2 C9 110.1(5) .
C4 C3 C2 117.0(6) .
C4 C3 C7 120.4(6) .
C2 C3 C7 122.5(7) .
C3 C4 C5 124.6(6) .
C6 C5 C4 116.8(6) .
C6 C5 C8 123.1(7) .
C4 C5 C8 120.2(6) .
C1 C6 C5 120.2(6) .
C1 C6 C14 109.3(5) .
C5 C6 C14 130.4(6) .
N1 C9 O1 117.1(6) .
N1 C9 C2 117.2(6) .
O1 C9 C2 125.7(5) .
O1 C10 C11 104.3(7) .
C10 C11 N1 107.4(7) .
C10 C11 C12 114.5(8) .
N1 C11 C12 107.5(5) .
C10 C11 C13 113.4(8) .
N1 C11 C13 106.2(6) .
C12 C11 C13 107.3(8) .
N2 C14 O2 117.5(6) .
N2 C14 C6 118.0(6) .
O2 C14 C6 124.5(5) .
O2 C15 C16 104.5(5) .
N2 C16 C15 103.2(5) .
N2 C16 C18 108.5(5) .
C15 C16 C18 112.7(6) .
N2 C16 C17 109.4(5) .
C15 C16 C17 111.5(5) .
C18 C16 C17 111.2(6) .
O3 C19 O4 123.5(6) .
O3 C19 C20 124.5(7) .
O4 C19 C20 111.7(6) .
C21 C20 C19 117.7(5) .
C21 C20 Rh1 124.6(4) .
C19 C20 Rh1 117.5(4) .
C20 C21 C25 122.6(6) .
C20 C21 C22 121.0(5) .
C25 C21 C22 116.4(5) .
O5 C22 O6 122.4(6) .
O5 C22 C21 125.8(5) .
O6 C22 C21 111.7(5) .
C26 C25 C21 175.6(7) .
C25 C26 C27 177.7(9) .
C32 C27 C28 118.8(7) .
C32 C27 C26 122.8(7) .
C28 C27 C26 118.4(8) .
C29 C28 C27 119.0(9) .
C30 C29 C28 121.6(8) .
C29 C30 C31 120.1(8) .
C32 C31 C30 118.9(9) .
C31 C32 C27 121.7(8) .
O7 C33 O8 119.5(6) .
O7 C33 C34 121.4(6) .
O8 C33 C34 119.1(6) .
O7 C33 Rh1 62.5(3) .
O8 C33 Rh1 57.0(3) .
C34 C33 Rh1 175.7(5) .
C35 C36 C37 138(3) .
C36 C37 C37 145(4) 2_575

loop_
_geom_bond_atom_site_label_1
_geom_bond_atom_site_label_2
_geom_bond_distance
_geom_bond_site_symmetry_2
Rh1 C1 1.901(6) .
Rh1 C20 1.992(6) .
Rh1 N2 2.021(6) .
Rh1 N1 2.031(5) .
Rh1 O8 2.163(4) .
Rh1 O7 2.284(5) .
Rh1 C33 2.574(6) .
N1 C9 1.297(7) .
N1 C11 1.462(8) .
N2 C14 1.282(8) .
N2 C16 1.491(8) .
O1 C9 1.319(8) .
O1 C10 1.424(10) .
O2 C14 1.340(8) .
O2 C15 1.454(9) .
O3 C19 1.218(8) .
O4 C19 1.323(9) .
O4 C23 1.440(8) .
O5 C22 1.206(8) .
O6 C22 1.315(7) .
O6 C24 1.437(8) .
O7 C33 1.243(7) .
O8 C33 1.250(7) .
C1 C6 1.369(9) .
C1 C2 1.402(9) .
C2 C3 1.391(8) .
C2 C9 1.437(9) .
C3 C4 1.368(11) .
C3 C7 1.515(10) .
C4 C5 1.406(11) .
C5 C6 1.385(8) .
C5 C8 1.504(10) .
C6 C14 1.446(9) .
C10 C11 1.443(12) .
C11 C12 1.549(10) .
C11 C13 1.552(10) .
C15 C16 1.501(9) .
C16 C18 1.514(9) .
C16 C17 1.540(9) .
C19 C20 1.477(8) .
C20 C21 1.341(8) .
C21 C25 1.438(8) .
C21 C22 1.493(8) .
C25 C26 1.180(9) .
C26 C27 1.432(10) .
C27 C32 1.392(12) .
C27 C28 1.399(10) .
C28 C29 1.371(11) .
C29 C30 1.366(14) .
C30 C31 1.391(13) .
C31 C32 1.363(12) .
C33 C34 1.515(9) .
C35 C36 1.30(3) .
C36 C37 1.30(3) .
C37 C37 1.45(4) 2_575
